data_4512911
loop_
_publ_author_name
'Be&#x0305;rzi\,n\<s, Agris'
'Skarbulis, Edgars'
'Acti\,n\<s, Andris'

_publ_section_title
;
 Structural Characterization and Rationalization of Formation, Stability,
 and Transformations of Benperidol Solvates
;
_journal_issue 5
_journal_name_full 'Crystal Growth &amp; Design'
_journal_page_first 2337
_journal_paper_doi 10.1021/acs.cgd.5b00138
_journal_volume 15
_journal_year 2015
_chemical_formula_moiety 'C22 H24 F N3 O2'
_chemical_formula_sum 'C22 H24 F N3 O2'
_chemical_formula_weight 381.44
_chemical_name_common 'benperidol polymorph II'
_chemical_name_systematic
;
1-{1-[4-(4-fluorophenyl)-4-oxobutyl]piperidin-4-yl}
-1,3-dihydro-2H-benzimidazol-2-one polymorph II
;
_space_group_crystal_system triclinic
_space_group_IT_number 2
_space_group_name_Hall '-P 1'
_space_group_name_H-M_alt 'P -1'
_symmetry_space_group_name_Hall '-P 1'
_symmetry_space_group_name_H-M 'P -1'
_atom_sites_solution_hydrogens geom
_atom_sites_solution_primary direct
_audit_creation_date 2014-12-02
_audit_creation_method
;
Olex2 1.2
(compiled 2014.11.28 svn.r3106 for OlexSys, GUI svn.r4959)
;
_cell_angle_alpha 66.7233(11)
_cell_angle_beta 87.0069(10)
_cell_angle_gamma 85.0074(16)
_cell_formula_units_Z 6
_cell_length_a 10.8417(3)
_cell_length_b 16.2903(4)
_cell_length_c 17.9497(5)
_cell_measurement_temperature 173(2)
_cell_volume 2900.55(14)
_computing_cell_refinement 'HKL Scalepack (Otwinowski & Minor 1997)'
_computing_data_collection 'Collect (Bruker AXS BV, 1997-2004)'
_computing_data_reduction 'HKL Denzo and Scalepack (Otwinowski & Minor 1997)'
_computing_molecular_graphics 'Olex2 (Dolomanov et al., 2009)'
_computing_publication_material 'Olex2 (Dolomanov et al., 2009)'
_computing_structure_refinement 'ShelXL (Sheldrick, 2008)'
_computing_structure_solution 'ShelXS (Sheldrick, 2008)'
_diffrn_ambient_temperature 173(2)
_diffrn_detector_area_resol_mean 9
_diffrn_measured_fraction_theta_full 0.991
_diffrn_measured_fraction_theta_max 0.986
_diffrn_measurement_device_type 'Bruker-Nonius KappaCCD'
_diffrn_measurement_method '\f and \w scan'
_diffrn_radiation_monochromator graphite
_diffrn_radiation_source 'fine-focus sealed tube'
_diffrn_radiation_type MoK\a
_diffrn_radiation_wavelength 0.71069
_diffrn_reflns_av_R_equivalents 0.0527
_diffrn_reflns_av_unetI/netI 0.1359
_diffrn_reflns_laue_measured_fraction_full 0.991
_diffrn_reflns_laue_measured_fraction_max 0.986
_diffrn_reflns_limit_h_max 14
_diffrn_reflns_limit_h_min -14
_diffrn_reflns_limit_k_max 20
_diffrn_reflns_limit_k_min -21
_diffrn_reflns_limit_l_max 19
_diffrn_reflns_limit_l_min -23
_diffrn_reflns_number 19024
_diffrn_reflns_point_group_measured_fraction_full 0.991
_diffrn_reflns_point_group_measured_fraction_max 0.986
_diffrn_reflns_theta_full 25.240
_diffrn_reflns_theta_max 27.501
_diffrn_reflns_theta_min 2.234
_exptl_absorpt_coefficient_mu 0.092
_exptl_absorpt_correction_type none
_exptl_crystal_colour colorless
_exptl_crystal_density_diffrn 1.310
_exptl_crystal_density_method 'not measured'
_exptl_crystal_description prism
_exptl_crystal_F_000 1212
_exptl_crystal_size_max 0.3
_exptl_crystal_size_mid 0.25
_exptl_crystal_size_min 0.2
_refine_diff_density_max 0.244
_refine_diff_density_min -0.285
_refine_diff_density_rms 0.064
_refine_ls_extinction_method none
_refine_ls_goodness_of_fit_ref 1.013
_refine_ls_hydrogen_treatment constr
_refine_ls_matrix_type full
_refine_ls_number_parameters 757
_refine_ls_number_reflns 13138
_refine_ls_number_restraints 0
_refine_ls_restrained_S_all 1.013
_refine_ls_R_factor_all 0.1701
_refine_ls_R_factor_gt 0.0765
_refine_ls_shift/su_max 0.000
_refine_ls_shift/su_mean 0.000
_refine_ls_structure_factor_coef Fsqd
_refine_ls_weighting_details
;
 w=1/[\s^2^(Fo^2^)+(0.0401P)^2^+1.6964P]
 where P=(Fo^2^+2Fc^2^)/3
;
_refine_ls_weighting_scheme calc
_refine_ls_wR_factor_gt 0.1283
_refine_ls_wR_factor_ref 0.1616
_reflns_Friedel_coverage 0.000
_reflns_number_gt 6787
_reflns_number_total 13138
_reflns_threshold_expression 'I > 2\s(I)'
_cod_data_source_file cg5b00138_si_004.cif
_cod_data_source_block Benperidol_II
_cod_depositor_comments 'Adding full bibliography for 4512911.cif.'
_cod_original_cell_volume 2900.55(13)
_cod_database_code 4512911
_shelxl_version_number 2013-2
_shelx_space_group_comment
;
The symmetry employed for this shelxl refinement is uniquely defined
by the following loop, which should always be used as a source of
symmetry information in preference to the above space-group names.
They are only intended as comments.
;
_olex2_refinement_description
;
1. Fixed Uiso
 At 1.2 times of:
  All C(H) groups, All C(H,H) groups, All N(H) groups
2.a Ternary CH refined with riding coordinates:
 C8A(H8A), C8B(H8B), C8C(H8C)
2.b Secondary CH2 refined with riding coordinates:
 C9A(H9AA,H9AB), C10A(H10A,H10B), C11A(H11A,H11B), C12A(H12A,H12B), C13A(H13A,
 H13B), C14A(H14A,H14B), C15A(H15A,H15B), C9B(H9BA,H9BB), C10B(H10C,H10D),
 C11B(H11C,H11D), C12B(H12C,H12D), C13B(H13C,H13D), C14B(H14C,H14D), C15B(H15C,
 H15D), C9C(H9CA,H9CB), C10C(H10E,H10F), C11C(H11E,H11F), C12C(H12E,H12F),
 C13C(H13E,H13F), C14C(H14E,H14F), C15C(H15E,H15F)
2.c Aromatic/amide H refined with riding coordinates:
 C2A(H2A), C3A(H3A), C4A(H4A), C5A(H5A), C18A(H18A), C19A(H19A), C21A(H21A),
 C22A(H22A), N2A(H2AA), C2B(H2B), C3B(H3B), C4B(H4B), C5B(H5B), C18B(H18B),
 C19B(H19B), C21B(H21B), C22B(H22B), N2B(H2BA), C2C(H2C), C3C(H3C), C4C(H4C),
 C5C(H5C), C18C(H18C), C19C(H19C), C21C(H21C), C22C(H22C), N2C(H2CA)
;
_olex2_submission_special_instructions 'No special instructions were received'

loop_
_space_group_symop_operation_xyz
'x, y, z'
'-x, -y, -z'

loop_
_atom_site_label
_atom_site_type_symbol
_atom_site_fract_x
_atom_site_fract_y
_atom_site_fract_z
_atom_site_U_iso_or_equiv
_atom_site_adp_type
_atom_site_occupancy
_atom_site_site_symmetry_order
_atom_site_calc_flag
_atom_site_refinement_flags_posn
C1A C 0.1366(3) 0.06094(18) 0.52249(18) 0.0270(7) Uani 1 1 d .
C2A C 0.4100(2) -0.01563(18) 0.64559(18) 0.0253(7) Uani 1 1 d .
H2A H 0.4639 0.0290 0.6359 0.030 Uiso 1 1 calc R
C3A C 0.4370(3) -0.10343(19) 0.70077(18) 0.0286(7) Uani 1 1 d .
H3A H 0.5111 -0.1176 0.7285 0.034 Uiso 1 1 calc R
C4A C 0.3563(3) -0.17030(19) 0.71546(18) 0.0297(7) Uani 1 1 d .
H4A H 0.3772 -0.2279 0.7529 0.036 Uiso 1 1 calc R
C5A C 0.2450(3) -0.15222(19) 0.67503(18) 0.0287(7) Uani 1 1 d .
H5A H 0.1904 -0.1965 0.6849 0.034 Uiso 1 1 calc R
C6A C 0.2983(2) 0.00137(17) 0.60606(17) 0.0229(6) Uani 1 1 d .
C7A C 0.2188(2) -0.06613(18) 0.61973(18) 0.0250(7) Uani 1 1 d .
C8A C 0.3040(2) 0.16575(17) 0.51072(17) 0.0226(6) Uani 1 1 d .
H8A H 0.3700 0.1629 0.5472 0.027 Uiso 1 1 calc R
C9A C 0.2161(2) 0.24551(17) 0.50384(18) 0.0248(6) Uani 1 1 d .
H9AA H 0.1832 0.2386 0.5571 0.030 Uiso 1 1 calc R
H9AB H 0.1473 0.2493 0.4699 0.030 Uiso 1 1 calc R
C10A C 0.2844(3) 0.33068(18) 0.46709(17) 0.0264(7) Uani 1 1 d .
H10A H 0.2277 0.3818 0.4625 0.032 Uiso 1 1 calc R
H10B H 0.3506 0.3278 0.5026 0.032 Uiso 1 1 calc R
C11A C 0.4258(3) 0.26723(18) 0.39368(19) 0.0283(7) Uani 1 1 d .
H11A H 0.4932 0.2653 0.4279 0.034 Uiso 1 1 calc R
H11B H 0.4601 0.2761 0.3403 0.034 Uiso 1 1 calc R
C12A C 0.3647(3) 0.17862(18) 0.42918(18) 0.0270(7) Uani 1 1 d .
H12A H 0.3028 0.1781 0.3923 0.032 Uiso 1 1 calc R
H12B H 0.4265 0.1296 0.4357 0.032 Uiso 1 1 calc R
C13A C 0.3924(3) 0.42846(18) 0.34743(18) 0.0278(7) Uani 1 1 d .
H13A H 0.4497 0.4252 0.3052 0.033 Uiso 1 1 calc R
H13B H 0.4392 0.4395 0.3868 0.033 Uiso 1 1 calc R
C14A C 0.2958(3) 0.50594(18) 0.31046(19) 0.0316(7) Uani 1 1 d .
H14A H 0.2447 0.4926 0.2745 0.038 Uiso 1 1 calc R
H14B H 0.2426 0.5121 0.3534 0.038 Uiso 1 1 calc R
C15A C 0.3533(3) 0.59391(18) 0.26335(19) 0.0314(7) Uani 1 1 d .
H15A H 0.4136 0.6027 0.2971 0.038 Uiso 1 1 calc R
H15B H 0.3972 0.5902 0.2161 0.038 Uiso 1 1 calc R
C16A C 0.2604(3) 0.67428(19) 0.23577(18) 0.0275(7) Uani 1 1 d .
C17A C 0.3051(3) 0.76515(19) 0.18956(18) 0.0282(7) Uani 1 1 d .
C18A C 0.2317(3) 0.83897(19) 0.1919(2) 0.0338(8) Uani 1 1 d .
H18A H 0.1575 0.8301 0.2215 0.041 Uiso 1 1 calc R
C19A C 0.2678(3) 0.9248(2) 0.1510(2) 0.0421(9) Uani 1 1 d .
H19A H 0.2184 0.9740 0.1520 0.050 Uiso 1 1 calc R
C20A C 0.3771(3) 0.9356(2) 0.1091(2) 0.0481(9) Uani 1 1 d .
C21A C 0.4518(3) 0.8656(2) 0.1033(2) 0.0520(10) Uani 1 1 d .
H21A H 0.5246 0.8757 0.0722 0.062 Uiso 1 1 calc R
C22A C 0.4151(3) 0.7792(2) 0.1453(2) 0.0416(9) Uani 1 1 d .
H22A H 0.4649 0.7305 0.1436 0.050 Uiso 1 1 calc R
F1A F 0.4142(2) 1.02059(13) 0.06994(16) 0.0818(8) Uani 1 1 d .
N1A N 0.2449(2) 0.08011(14) 0.54668(14) 0.0246(6) Uani 1 1 d .
N2A N 0.1199(2) -0.02720(15) 0.56801(15) 0.0284(6) Uani 1 1 d .
H2AA H 0.0572 -0.0547 0.5651 0.034 Uiso 1 1 calc R
N3A N 0.3361(2) 0.34250(14) 0.38742(14) 0.0242(5) Uani 1 1 d .
O1A O 0.06589(18) 0.11321(12) 0.46926(13) 0.0332(5) Uani 1 1 d .
O2A O 0.15066(19) 0.66601(14) 0.25309(15) 0.0428(6) Uani 1 1 d .
C1B C 0.6904(2) 0.58832(18) 0.14200(18) 0.0234(6) Uani 1 1 d .
C2B C 0.9594(3) 0.50586(18) 0.26874(18) 0.0278(7) Uani 1 1 d .
H2B H 1.0192 0.5471 0.2564 0.033 Uiso 1 1 calc R
C3B C 0.9770(3) 0.42030(19) 0.32902(18) 0.0311(7) Uani 1 1 d .
H3B H 1.0507 0.4040 0.3572 0.037 Uiso 1 1 calc R
C4B C 0.8884(3) 0.35899(19) 0.34818(19) 0.0309(7) Uani 1 1 d .
H4B H 0.9038 0.3023 0.3887 0.037 Uiso 1 1 calc R
C5B C 0.7764(3) 0.38023(19) 0.30806(18) 0.0275(7) Uani 1 1 d .
H5B H 0.7157 0.3395 0.3213 0.033 Uiso 1 1 calc R
C6B C 0.8489(2) 0.52682(17) 0.22788(17) 0.0213(6) Uani 1 1 d .
C7B C 0.7598(2) 0.46488(18) 0.24753(17) 0.0228(6) Uani 1 1 d .
C8B C 0.8768(2) 0.68280(17) 0.12450(17) 0.0225(6) Uani 1 1 d .
H8B H 0.9236 0.6883 0.1673 0.027 Uiso 1 1 calc R
C9B C 0.8018(3) 0.77202(18) 0.08368(18) 0.0270(7) Uani 1 1 d .
H9BA H 0.7457 0.7833 0.1230 0.032 Uiso 1 1 calc R
H9BB H 0.7529 0.7698 0.0409 0.032 Uiso 1 1 calc R
C10B C 0.8893(3) 0.84720(18) 0.04825(19) 0.0295(7) Uani 1 1 d .
H10C H 0.8413 0.9037 0.0217 0.035 Uiso 1 1 calc R
H10D H 0.9343 0.8513 0.0918 0.035 Uiso 1 1 calc R
C11B C 1.0526(3) 0.74792(18) 0.03096(19) 0.0290(7) Uani 1 1 d .
H11C H 1.0965 0.7519 0.0750 0.035 Uiso 1 1 calc R
H11D H 1.1134 0.7385 -0.0070 0.035 Uiso 1 1 calc R
C12B C 0.9718(3) 0.66959(18) 0.06422(19) 0.0286(7) Uani 1 1 d .
H12C H 1.0230 0.6146 0.0908 0.034 Uiso 1 1 calc R
H12D H 0.9298 0.6644 0.0201 0.034 Uiso 1 1 calc R
C13B C 1.0549(3) 0.90777(18) -0.04868(19) 0.0290(7) Uani 1 1 d .
H13C H 1.1109 0.9094 -0.0089 0.035 Uiso 1 1 calc R
H13D H 1.0025 0.9632 -0.0669 0.035 Uiso 1 1 calc R
C14B C 1.1299(3) 0.90162(19) -0.12058(19) 0.0325(7) Uani 1 1 d .
H14C H 1.0737 0.8965 -0.1586 0.039 Uiso 1 1 calc R
H14D H 1.1848 0.8475 -0.1015 0.039 Uiso 1 1 calc R
C15B C 1.2071(3) 0.98152(19) -0.1652(2) 0.0342(8) Uani 1 1 d .
H15C H 1.2515 0.9933 -0.1254 0.041 Uiso 1 1 calc R
H15D H 1.2682 0.9651 -0.1993 0.041 Uiso 1 1 calc R
C16B C 1.1356(3) 1.06673(19) -0.21731(18) 0.0283(7) Uani 1 1 d .
C17B C 1.2030(3) 1.15037(18) -0.25478(17) 0.0249(6) Uani 1 1 d .
C18B C 1.1346(3) 1.23300(19) -0.28257(18) 0.0300(7) Uani 1 1 d .
H18B H 1.0487 1.2346 -0.2778 0.036 Uiso 1 1 calc R
C19B C 1.1915(3) 1.3122(2) -0.31689(19) 0.0337(8) Uani 1 1 d .
H19B H 1.1455 1.3671 -0.3349 0.040 Uiso 1 1 calc R
C20B C 1.3180(3) 1.3072(2) -0.32364(19) 0.0355(8) Uani 1 1 d .
C21B C 1.3900(3) 1.2280(2) -0.2986(2) 0.0385(8) Uani 1 1 d .
H21B H 1.4758 1.2273 -0.3050 0.046 Uiso 1 1 calc R
C22B C 1.3309(3) 1.1487(2) -0.26321(19) 0.0318(7) Uani 1 1 d .
H22B H 1.3777 1.0941 -0.2451 0.038 Uiso 1 1 calc R
F1B F 1.37660(19) 1.38527(12) -0.35776(13) 0.0543(6) Uani 1 1 d .
N1B N 0.8032(2) 0.60480(14) 0.16417(14) 0.0233(5) Uani 1 1 d .
N2B N 0.6628(2) 0.50493(15) 0.19495(15) 0.0263(6) Uani 1 1 d .
H2BA H 0.5951 0.4807 0.1956 0.032 Uiso 1 1 calc R
N3B N 0.9774(2) 0.83190(14) -0.01021(15) 0.0259(6) Uani 1 1 d .
O1B O 0.62422(17) 0.63991(13) 0.08515(13) 0.0313(5) Uani 1 1 d .
O2B O 1.02558(19) 1.06834(14) -0.22845(14) 0.0399(6) Uani 1 1 d .
C1C C 0.5922(3) 0.53630(18) -0.10898(18) 0.0249(7) Uani 1 1 d .
C2C C 0.8414(3) 0.48147(18) 0.03288(17) 0.0253(7) Uani 1 1 d .
H2C H 0.8920 0.5284 0.0215 0.030 Uiso 1 1 calc R
C3C C 0.8637(3) 0.40053(18) 0.09788(18) 0.0276(7) Uani 1 1 d .
H3C H 0.9313 0.3927 0.1305 0.033 Uiso 1 1 calc R
C4C C 0.7878(3) 0.33098(18) 0.11545(18) 0.0283(7) Uani 1 1 d .
H4C H 0.8046 0.2777 0.1600 0.034 Uiso 1 1 calc R
C5C C 0.6865(3) 0.33920(18) 0.06755(17) 0.0266(7) Uani 1 1 d .
H5C H 0.6356 0.2924 0.0790 0.032 Uiso 1 1 calc R
C6C C 0.7409(2) 0.48975(17) -0.01443(17) 0.0215(6) Uani 1 1 d .
C7C C 0.6651(2) 0.41957(18) 0.00251(17) 0.0224(6) Uani 1 1 d .
C8C C 0.7499(2) 0.64807(17) -0.12296(17) 0.0230(6) Uani 1 1 d .
H8C H 0.8194 0.6466 -0.0896 0.028 Uiso 1 1 calc R
C9C C 0.6626(3) 0.72771(18) -0.12694(18) 0.0283(7) Uani 1 1 d .
H9CA H 0.5911 0.7316 -0.1588 0.034 Uiso 1 1 calc R
H9CB H 0.6339 0.7203 -0.0727 0.034 Uiso 1 1 calc R
C10C C 0.7304(3) 0.81271(18) -0.16547(17) 0.0271(7) Uani 1 1 d .
H10E H 0.6744 0.8639 -0.1690 0.033 Uiso 1 1 calc R
H10F H 0.7988 0.8099 -0.1317 0.033 Uiso 1 1 calc R
C11C C 0.8643(3) 0.74918(18) -0.24233(19) 0.0286(7) Uani 1 1 d .
H11E H 0.9340 0.7467 -0.2096 0.034 Uiso 1 1 calc R
H11F H 0.8954 0.7582 -0.2964 0.034 Uiso 1 1 calc R
C12C C 0.8034(3) 0.66128(18) -0.20591(18) 0.0265(7) Uani 1 1 d .
H12E H 0.7380 0.6615 -0.2409 0.032 Uiso 1 1 calc R
H12F H 0.8640 0.6122 -0.2016 0.032 Uiso 1 1 calc R
C13C C 0.8356(3) 0.90974(18) -0.28731(19) 0.0298(7) Uani 1 1 d .
H13E H 0.8915 0.9055 -0.3298 0.036 Uiso 1 1 calc R
H13F H 0.8842 0.9200 -0.2484 0.036 Uiso 1 1 calc R
C14C C 0.7416(3) 0.98885(17) -0.32402(19) 0.0298(7) Uani 1 1 d .
H14E H 0.6839 0.9919 -0.2819 0.036 Uiso 1 1 calc R
H14F H 0.6950 0.9797 -0.3644 0.036 Uiso 1 1 calc R
C15C C 0.8021(3) 1.07713(18) -0.36336(19) 0.0284(7) Uani 1 1 d .
H15E H 0.8546 1.0836 -0.3241 0.034 Uiso 1 1 calc R
H15F H 0.8546 1.0757 -0.4083 0.034 Uiso 1 1 calc R
C16C C 0.7107(3) 1.15700(19) -0.39389(19) 0.0307(7) Uani 1 1 d .
C17C C 0.7552(3) 1.24877(18) -0.42581(18) 0.0258(7) Uani 1 1 d .
C18C C 0.6693(3) 1.32233(19) -0.4566(2) 0.0356(8) Uani 1 1 d .
H18C H 0.5858 1.3128 -0.4560 0.043 Uiso 1 1 calc R
C19C C 0.7053(3) 1.40868(19) -0.4878(2) 0.0376(8) Uani 1 1 d .
H19C H 0.6479 1.4575 -0.5092 0.045 Uiso 1 1 calc R
C20C C 0.8286(3) 1.42031(18) -0.48622(19) 0.0311(7) Uani 1 1 d .
C21C C 0.9166(3) 1.35104(19) -0.4556(2) 0.0335(7) Uani 1 1 d .
H21C H 0.9994 1.3616 -0.4552 0.040 Uiso 1 1 calc R
C22C C 0.8791(3) 1.26459(18) -0.42518(19) 0.0290(7) Uani 1 1 d .
H22C H 0.9376 1.2164 -0.4040 0.035 Uiso 1 1 calc R
F1C F 0.86552(17) 1.50529(11) -0.51776(12) 0.0460(5) Uani 1 1 d .
N1C N 0.6940(2) 0.56136(14) -0.08258(14) 0.0244(5) Uani 1 1 d .
N2C N 0.5747(2) 0.44974(15) -0.05667(14) 0.0268(6) Uani 1 1 d .
H2CA H 0.5166 0.4187 -0.0600 0.032 Uiso 1 1 calc R
N3C N 0.7774(2) 0.82433(14) -0.24655(14) 0.0243(5) Uani 1 1 d .
O1C O 0.52888(17) 0.58246(13) -0.16857(12) 0.0294(5) Uani 1 1 d .
O2C O 0.60010(19) 1.14830(14) -0.39342(16) 0.0498(7) Uani 1 1 d .

loop_
_atom_site_aniso_label
_atom_site_aniso_U_11
_atom_site_aniso_U_22
_atom_site_aniso_U_33
_atom_site_aniso_U_23
_atom_site_aniso_U_13
_atom_site_aniso_U_12
C1A 0.0245(15) 0.0222(15) 0.0321(18) -0.0072(14) -0.0061(13) -0.0033(13)
C2A 0.0209(14) 0.0235(15) 0.0307(18) -0.0090(13) -0.0013(13) -0.0050(12)
C3A 0.0229(15) 0.0296(16) 0.0300(18) -0.0081(14) -0.0053(13) 0.0014(13)
C4A 0.0312(17) 0.0235(15) 0.0289(18) -0.0050(13) -0.0010(14) 0.0007(14)
C5A 0.0275(16) 0.0215(15) 0.0320(18) -0.0040(13) 0.0017(13) -0.0084(13)
C6A 0.0241(15) 0.0178(14) 0.0243(17) -0.0057(12) 0.0008(12) -0.0026(12)
C7A 0.0227(15) 0.0222(15) 0.0288(17) -0.0080(13) -0.0009(13) -0.0048(12)
C8A 0.0238(15) 0.0209(14) 0.0221(16) -0.0059(12) -0.0044(12) -0.0073(12)
C9A 0.0268(15) 0.0231(15) 0.0241(17) -0.0086(13) 0.0024(13) -0.0047(13)
C10A 0.0312(16) 0.0203(14) 0.0263(17) -0.0075(13) -0.0001(13) -0.0030(13)
C11A 0.0277(16) 0.0254(16) 0.0301(18) -0.0094(14) 0.0039(13) -0.0030(13)
C12A 0.0269(15) 0.0214(15) 0.0314(18) -0.0096(13) 0.0010(13) 0.0007(13)
C13A 0.0264(15) 0.0235(15) 0.0288(18) -0.0045(13) 0.0013(13) -0.0067(13)
C14A 0.0317(17) 0.0242(15) 0.0354(19) -0.0073(14) -0.0026(14) -0.0045(13)
C15A 0.0293(16) 0.0221(15) 0.037(2) -0.0051(14) -0.0016(14) -0.0024(13)
C16A 0.0272(16) 0.0243(15) 0.0299(18) -0.0087(14) -0.0007(13) -0.0059(13)
C17A 0.0284(16) 0.0266(16) 0.0262(18) -0.0068(13) -0.0031(13) -0.0007(13)
C18A 0.0341(17) 0.0280(17) 0.039(2) -0.0125(15) 0.0003(15) -0.0046(14)
C19A 0.047(2) 0.0262(17) 0.048(2) -0.0105(16) 0.0034(17) -0.0019(16)
C20A 0.061(2) 0.0189(17) 0.052(2) 0.0005(16) 0.0087(19) -0.0129(17)
C21A 0.049(2) 0.0320(19) 0.054(3) 0.0030(17) 0.0170(18) -0.0043(17)
C22A 0.043(2) 0.0263(17) 0.044(2) -0.0030(16) 0.0071(16) 0.0009(15)
F1A 0.0937(18) 0.0309(12) 0.097(2) -0.0016(12) 0.0350(15) -0.0178(12)
N1A 0.0233(13) 0.0187(12) 0.0284(15) -0.0047(11) -0.0047(11) -0.0036(10)
N2A 0.0248(13) 0.0243(13) 0.0320(15) -0.0045(11) -0.0074(11) -0.0090(11)
N3A 0.0250(12) 0.0190(12) 0.0269(14) -0.0073(11) 0.0023(10) -0.0031(10)
O1A 0.0313(11) 0.0250(11) 0.0379(14) -0.0044(10) -0.0145(10) -0.0046(9)
O2A 0.0275(12) 0.0273(12) 0.0676(18) -0.0120(11) 0.0026(11) -0.0050(10)
C1B 0.0224(15) 0.0222(15) 0.0255(17) -0.0092(13) 0.0022(13) -0.0036(13)
C2B 0.0254(15) 0.0230(15) 0.0338(19) -0.0083(14) -0.0019(13) -0.0082(13)
C3B 0.0299(16) 0.0306(17) 0.0299(18) -0.0083(14) -0.0087(14) -0.0003(14)
C4B 0.0352(17) 0.0243(16) 0.0287(18) -0.0051(14) -0.0034(14) -0.0037(14)
C5B 0.0308(16) 0.0249(15) 0.0259(17) -0.0081(13) 0.0024(13) -0.0087(13)
C6B 0.0237(15) 0.0195(14) 0.0210(16) -0.0082(12) -0.0010(12) -0.0014(12)
C7B 0.0227(14) 0.0230(15) 0.0230(16) -0.0089(13) -0.0011(12) -0.0036(12)
C8B 0.0242(15) 0.0178(14) 0.0265(17) -0.0082(13) 0.0004(12) -0.0093(12)
C9B 0.0276(15) 0.0235(15) 0.0287(18) -0.0088(13) 0.0020(13) -0.0045(13)
C10B 0.0336(17) 0.0206(15) 0.0338(19) -0.0104(14) 0.0024(14) -0.0028(13)
C11B 0.0302(16) 0.0233(15) 0.0306(18) -0.0082(13) 0.0044(13) -0.0027(13)
C12B 0.0347(17) 0.0185(14) 0.0326(18) -0.0102(13) 0.0035(14) -0.0039(13)
C13B 0.0318(16) 0.0229(15) 0.0316(18) -0.0091(14) 0.0038(13) -0.0085(13)
C14B 0.0371(17) 0.0242(15) 0.0322(19) -0.0070(14) 0.0061(14) -0.0053(14)
C15B 0.0312(17) 0.0295(17) 0.037(2) -0.0088(15) 0.0051(14) -0.0016(14)
C16B 0.0336(18) 0.0285(16) 0.0232(17) -0.0110(14) 0.0046(13) -0.0029(14)
C17B 0.0300(16) 0.0249(15) 0.0225(17) -0.0122(13) 0.0025(13) -0.0042(13)
C18B 0.0349(17) 0.0310(17) 0.0247(18) -0.0117(14) -0.0015(14) -0.0011(14)
C19B 0.049(2) 0.0255(16) 0.0278(19) -0.0116(14) -0.0020(15) -0.0011(15)
C20B 0.049(2) 0.0284(17) 0.0290(19) -0.0089(15) 0.0030(15) -0.0174(16)
C21B 0.0352(18) 0.0390(19) 0.040(2) -0.0137(16) 0.0076(15) -0.0105(16)
C22B 0.0378(18) 0.0249(16) 0.0299(19) -0.0078(14) 0.0010(14) -0.0030(14)
F1B 0.0665(14) 0.0337(11) 0.0556(14) -0.0059(10) -0.0010(11) -0.0236(10)
N1B 0.0222(12) 0.0204(12) 0.0254(14) -0.0061(11) -0.0013(10) -0.0054(10)
N2B 0.0191(12) 0.0272(13) 0.0303(15) -0.0075(11) -0.0011(11) -0.0080(10)
N3B 0.0289(13) 0.0184(12) 0.0282(15) -0.0065(11) 0.0052(11) -0.0053(11)
O1B 0.0283(11) 0.0268(11) 0.0345(13) -0.0059(10) -0.0090(10) -0.0046(9)
O2B 0.0318(12) 0.0343(12) 0.0491(15) -0.0105(11) -0.0035(11) -0.0060(10)
C1C 0.0253(15) 0.0209(15) 0.0270(17) -0.0069(13) -0.0029(13) -0.0045(13)
C2C 0.0277(15) 0.0209(14) 0.0293(17) -0.0113(13) -0.0034(13) -0.0036(12)
C3C 0.0268(15) 0.0261(15) 0.0294(18) -0.0109(14) -0.0052(13) 0.0035(13)
C4C 0.0316(17) 0.0194(15) 0.0269(18) -0.0028(13) 0.0002(13) 0.0030(13)
C5C 0.0291(16) 0.0186(14) 0.0279(17) -0.0048(13) 0.0029(13) -0.0043(12)
C6C 0.0239(15) 0.0189(14) 0.0195(16) -0.0050(12) -0.0004(12) -0.0016(12)
C7C 0.0210(14) 0.0211(14) 0.0239(17) -0.0076(13) -0.0012(12) -0.0003(12)
C8C 0.0256(15) 0.0165(14) 0.0225(16) -0.0009(12) -0.0065(12) -0.0078(12)
C9C 0.0311(16) 0.0251(15) 0.0271(18) -0.0085(14) 0.0005(13) -0.0023(13)
C10C 0.0354(17) 0.0192(14) 0.0248(17) -0.0063(13) -0.0023(13) -0.0024(13)
C11C 0.0233(15) 0.0235(15) 0.0325(19) -0.0045(14) 0.0002(13) -0.0009(13)
C12C 0.0266(15) 0.0193(14) 0.0296(18) -0.0054(13) -0.0011(13) -0.0013(12)
C13C 0.0266(16) 0.0205(15) 0.0360(19) -0.0034(14) -0.0057(14) -0.0034(13)
C14C 0.0309(16) 0.0178(14) 0.0368(19) -0.0056(14) -0.0036(14) -0.0055(13)
C15C 0.0283(16) 0.0219(15) 0.0309(18) -0.0051(13) -0.0009(13) -0.0053(13)
C16C 0.0262(17) 0.0262(16) 0.038(2) -0.0103(15) -0.0011(14) -0.0039(14)
C17C 0.0255(16) 0.0178(14) 0.0311(18) -0.0060(13) -0.0013(13) -0.0029(12)
C18C 0.0285(17) 0.0262(16) 0.047(2) -0.0082(15) -0.0045(15) -0.0030(14)
C19C 0.0396(19) 0.0180(15) 0.048(2) -0.0059(15) -0.0049(16) 0.0030(14)
C20C 0.0396(18) 0.0155(14) 0.036(2) -0.0072(14) 0.0021(15) -0.0088(14)
C21C 0.0300(17) 0.0269(16) 0.042(2) -0.0106(15) 0.0001(14) -0.0081(14)
C22C 0.0292(16) 0.0187(15) 0.0349(19) -0.0059(13) -0.0041(14) -0.0013(13)
F1C 0.0486(11) 0.0198(9) 0.0641(14) -0.0096(9) 0.0025(10) -0.0095(8)
N1C 0.0265(13) 0.0186(12) 0.0248(14) -0.0037(11) -0.0060(10) -0.0052(10)
N2C 0.0258(13) 0.0222(13) 0.0296(15) -0.0062(11) -0.0031(11) -0.0062(11)
N3C 0.0254(13) 0.0160(12) 0.0273(15) -0.0035(10) 0.0000(10) -0.0043(10)
O1C 0.0279(11) 0.0281(11) 0.0288(12) -0.0053(9) -0.0077(9) -0.0078(9)
O2C 0.0250(12) 0.0227(12) 0.089(2) -0.0072(12) -0.0067(12) -0.0043(10)

loop_
_atom_type_symbol
_atom_type_description
_atom_type_scat_dispersion_real
_atom_type_scat_dispersion_imag
_atom_type_scat_source
C C 0.0033 0.0016 'International Tables Vol C Tables 4.2.6.8 and 6.1.1.4'
H H 0.0000 0.0000 'International Tables Vol C Tables 4.2.6.8 and 6.1.1.4'
F F 0.0171 0.0103 'International Tables Vol C Tables 4.2.6.8 and 6.1.1.4'
N N 0.0061 0.0033 'International Tables Vol C Tables 4.2.6.8 and 6.1.1.4'
O O 0.0106 0.0060 'International Tables Vol C Tables 4.2.6.8 and 6.1.1.4'

loop_
_geom_angle_atom_site_label_1
_geom_angle_atom_site_label_2
_geom_angle_atom_site_label_3
_geom_angle
N2A C1A N1A 107.3(2)
O1A C1A N1A 127.1(3)
O1A C1A N2A 125.6(3)
C6A C2A C3A 116.4(3)
C4A C3A C2A 121.9(3)
C5A C4A C3A 121.0(3)
C7A C5A C4A 117.3(3)
C2A C6A C7A 121.6(2)
C2A C6A N1A 131.0(3)
C7A C6A N1A 107.4(2)
C5A C7A C6A 121.8(2)
C5A C7A N2A 131.8(3)
N2A C7A C6A 106.4(2)
C9A C8A C12A 110.7(2)
N1A C8A C9A 112.9(2)
N1A C8A C12A 111.5(2)
C8A C9A C10A 109.5(2)
N3A C10A C9A 111.1(2)
N3A C11A C12A 111.0(2)
C8A C12A C11A 110.4(2)
N3A C13A C14A 112.0(2)
C15A C14A C13A 112.5(2)
C16A C15A C14A 113.7(2)
C17A C16A C15A 119.2(3)
O2A C16A C15A 120.9(3)
O2A C16A C17A 119.9(3)
C18A C17A C16A 117.9(3)
C22A C17A C16A 123.1(3)
C22A C17A C18A 119.0(3)
C19A C18A C17A 120.9(3)
C20A C19A C18A 118.2(3)
C19A C20A C21A 123.4(3)
C19A C20A F1A 118.2(3)
F1A C20A C21A 118.4(3)
C20A C21A C22A 117.9(3)
C17A C22A C21A 120.6(3)
C1A N1A C6A 108.7(2)
C1A N1A C8A 126.4(2)
C6A N1A C8A 124.6(2)
C1A N2A C7A 110.2(2)
C10A N3A C11A 110.2(2)
C10A N3A C13A 112.1(2)
C11A N3A C13A 111.0(2)
N2B C1B N1B 107.3(2)
O1B C1B N1B 127.1(3)
O1B C1B N2B 125.6(3)
C6B C2B C3B 117.0(3)
C4B C3B C2B 121.9(3)
C3B C4B C5B 121.3(3)
C7B C5B C4B 116.6(3)
C2B C6B C7B 120.9(2)
C2B C6B N1B 131.5(3)
C7B C6B N1B 107.6(2)
C5B C7B C6B 122.3(2)
C5B C7B N2B 130.9(3)
N2B C7B C6B 106.8(2)
C12B C8B C9B 109.3(2)
N1B C8B C9B 115.2(2)
N1B C8B C12B 112.4(2)
C8B C9B C10B 109.6(2)
N3B C10B C9B 111.6(2)
N3B C11B C12B 110.6(2)
C11B C12B C8B 110.2(2)
N3B C13B C14B 112.1(2)
C13B C14B C15B 114.0(2)
C16B C15B C14B 115.6(3)
C17B C16B C15B 118.4(3)
O2B C16B C15B 121.2(3)
O2B C16B C17B 120.4(3)
C18B C17B C16B 118.9(3)
C22B C17B C16B 122.4(2)
C22B C17B C18B 118.8(3)
C19B C18B C17B 121.5(3)
C20B C19B C18B 117.7(3)
C19B C20B C21B 123.5(3)
C19B C20B F1B 118.7(3)
C21B C20B F1B 117.8(3)
C20B C21B C22B 118.0(3)
C17B C22B C21B 120.6(3)
C1B N1B C6B 108.0(2)
C1B N1B C8B 129.1(2)
C6B N1B C8B 122.4(2)
C1B N2B C7B 110.0(2)
C10B N3B C11B 109.0(2)
C10B N3B C13B 111.3(2)
C11B N3B C13B 111.5(2)
N2C C1C N1C 106.7(2)
O1C C1C N1C 126.8(3)
O1C C1C N2C 126.5(3)
C6C C2C C3C 117.3(3)
C4C C3C C2C 121.5(3)
C3C C4C C5C 121.2(3)
C7C C5C C4C 117.2(3)
C2C C6C C7C 121.4(2)
C2C C6C N1C 131.1(3)
C7C C6C N1C 107.5(2)
C5C C7C C6C 121.4(2)
C5C C7C N2C 132.0(3)
C6C C7C N2C 106.5(2)
C12C C8C C9C 110.8(2)
N1C C8C C9C 113.3(2)
N1C C8C C12C 112.6(2)
C10C C9C C8C 109.2(2)
N3C C10C C9C 111.0(2)
N3C C11C C12C 111.4(2)
C8C C12C C11C 110.0(2)
N3C C13C C14C 112.7(2)
C13C C14C C15C 112.4(2)
C16C C15C C14C 113.3(2)
C17C C16C C15C 119.6(2)
O2C C16C C15C 121.2(3)
O2C C16C C17C 119.2(3)
C18C C17C C16C 118.9(3)
C22C C17C C16C 122.8(2)
C22C C17C C18C 118.3(3)
C19C C18C C17C 121.4(3)
C20C C19C C18C 117.8(3)
C21C C20C C19C 123.4(3)
F1C C20C C19C 118.3(2)
F1C C20C C21C 118.3(3)
C20C C21C C22C 118.2(3)
C21C C22C C17C 120.9(3)
C1C N1C C6C 109.2(2)
C1C N1C C8C 125.5(2)
C6C N1C C8C 125.2(2)
C1C N2C C7C 110.1(2)
C10C N3C C13C 111.8(2)
C11C N3C C10C 110.3(2)
C11C N3C C13C 110.6(2)

loop_
_geom_bond_atom_site_label_1
_geom_bond_atom_site_label_2
_geom_bond_distance
C1A N1A 1.374(3)
C1A N2A 1.365(4)
C1A O1A 1.243(3)
C2A C3A 1.397(4)
C2A C6A 1.386(4)
C3A C4A 1.392(4)
C4A C5A 1.389(4)
C5A C7A 1.376(4)
C6A C7A 1.393(4)
C6A N1A 1.404(3)
C7A N2A 1.391(3)
C8A C9A 1.511(4)
C8A C12A 1.516(4)
C8A N1A 1.475(3)
C9A C10A 1.521(4)
C10A N3A 1.454(4)
C11A C12A 1.524(4)
C11A N3A 1.468(3)
C13A C14A 1.520(4)
C13A N3A 1.469(4)
C14A C15A 1.517(4)
C15A C16A 1.511(4)
C16A C17A 1.492(4)
C16A O2A 1.219(3)
C17A C18A 1.397(4)
C17A C22A 1.382(4)
C18A C19A 1.379(4)
C19A C20A 1.357(5)
C20A C21A 1.376(5)
C20A F1A 1.368(4)
C21A C22A 1.391(5)
C1B N1B 1.385(3)
C1B N2B 1.364(4)
C1B O1B 1.248(3)
C2B C3B 1.390(4)
C2B C6B 1.383(4)
C3B C4B 1.378(4)
C4B C5B 1.391(4)
C5B C7B 1.381(4)
C6B C7B 1.389(4)
C6B N1B 1.403(3)
C7B N2B 1.385(3)
C8B C9B 1.525(4)
C8B C12B 1.519(4)
C8B N1B 1.470(3)
C9B C10B 1.525(4)
C10B N3B 1.462(4)
C11B C12B 1.513(4)
C11B N3B 1.467(3)
C13B C14B 1.521(4)
C13B N3B 1.469(4)
C14B C15B 1.527(4)
C15B C16B 1.504(4)
C16B C17B 1.496(4)
C16B O2B 1.216(3)
C17B C18B 1.394(4)
C17B C22B 1.387(4)
C18B C19B 1.376(4)
C19B C20B 1.369(4)
C20B C21B 1.371(4)
C20B F1B 1.371(4)
C21B C22B 1.392(4)
C1C N1C 1.377(3)
C1C N2C 1.374(3)
C1C O1C 1.237(3)
C2C C3C 1.384(4)
C2C C6C 1.381(4)
C3C C4C 1.383(4)
C4C C5C 1.394(4)
C5C C7C 1.378(4)
C6C C7C 1.392(4)
C6C N1C 1.396(3)
C7C N2C 1.394(3)
C8C C9C 1.518(4)
C8C C12C 1.509(4)
C8C N1C 1.477(3)
C9C C10C 1.517(4)
C10C N3C 1.461(4)
C11C C12C 1.514(4)
C11C N3C 1.458(3)
C13C C14C 1.517(4)
C13C N3C 1.473(4)
C14C C15C 1.520(4)
C15C C16C 1.498(4)
C16C C17C 1.489(4)
C16C O2C 1.219(3)
C17C C18C 1.395(4)
C17C C22C 1.391(4)
C18C C19C 1.377(4)
C19C C20C 1.370(4)
C20C C21C 1.364(4)
C20C F1C 1.360(3)
C21C C22C 1.384(4)
